data_4000257
_journal_name_full 'Chemistry of Materials'
_journal_paper_doi 10.1021/cm020650x
_journal_year 2003
_chemical_formula_sum 'C H10 N2 O6 P2 Sn'
_chemical_formula_weight 326.76
_space_group_IT_number 61
_symmetry_cell_setting tetragonal
_symmetry_space_group_name_Hall '-P 2ac 2ab'
_symmetry_space_group_name_H-M 'P b c a'
_atom_sites_solution_hydrogens geom
_atom_sites_solution_primary direct
_atom_sites_solution_secondary difmap
_cell_angle_alpha 90.00
_cell_angle_beta 90.00
_cell_angle_gamma 90.00
_cell_formula_units_Z 9
_cell_length_a 10.3417(10)
_cell_length_b 10.0475(10)
_cell_length_c 16.9927(17)
_cell_measurement_temperature 293(2)
_cell_volume 1765.7(3)
_diffrn_ambient_temperature 293(2)
_diffrn_detector_area_resol_mean ?
_diffrn_measurement_device_type ?
_diffrn_measurement_method ?
_diffrn_radiation_monochromator graphite
_diffrn_radiation_source 'fine-focus sealed tube'
_diffrn_radiation_type MoK\a
_diffrn_radiation_wavelength 0.71073
_diffrn_reflns_av_R_equivalents 0.0752
_diffrn_reflns_av_sigmaI/netI 0.0377
_diffrn_reflns_limit_h_max 6
_diffrn_reflns_limit_h_min -11
_diffrn_reflns_limit_k_max 11
_diffrn_reflns_limit_k_min -10
_diffrn_reflns_limit_l_max 18
_diffrn_reflns_limit_l_min -18
_diffrn_reflns_number 7246
_diffrn_reflns_theta_max 23.30
_diffrn_reflns_theta_min 2.40
_diffrn_standards_decay_% ?
_diffrn_standards_interval_count ?
_diffrn_standards_interval_time ?
_diffrn_standards_number ?
_exptl_absorpt_coefficient_mu 3.252
_exptl_crystal_density_diffrn 2.398
_exptl_crystal_density_method 'not measured'
_exptl_crystal_F_000 1200
_refine_ls_extinction_coef 0.0022(3)
_refine_ls_extinction_expression Fc^*^=kFc[1+0.001xFc^2^\l^3^/sin(2\q)]^-1/4^
_refine_ls_extinction_method SHELXL
_refine_ls_goodness_of_fit_ref 1.078
_refine_ls_hydrogen_treatment mixed
_refine_ls_matrix_type full
_refine_ls_number_parameters 92
_refine_ls_number_reflns 1270
_refine_ls_number_restraints 0
_refine_ls_restrained_S_all 1.078
_refine_ls_R_factor_all 0.0310
_refine_ls_R_factor_gt 0.0268
_refine_ls_shift/su_max 0.001
_refine_ls_shift/su_mean 0.000
_refine_ls_structure_factor_coef Fsqd
_refine_ls_weighting_details 'calc w=1/[\s^2^(Fo^2^)+(0.0395P)^2^+3.1764P] where P=(Fo^2^+2Fc^2^)/3'
_refine_ls_weighting_scheme calc
_refine_ls_wR_factor_gt 0.0714
_refine_ls_wR_factor_ref 0.0734
_reflns_number_gt 1119
_reflns_number_total 1270
_reflns_threshold_expression >2sigma(I)
_cod_original_sg_symbol_H-M 'P ?'
_cod_original_formula_sum 'C1 H10 N2 O6 P2 Sn1'
_cod_database_code 4000257

loop_
_symmetry_equiv_pos_as_xyz
'x, y, z'
'-x+1/2, -y, z+1/2'
'-x, y+1/2, -z+1/2'
'x+1/2, -y+1/2, -z'
'-x, -y, -z'
'x-1/2, y, -z-1/2'
'x, -y-1/2, z-1/2'
'-x-1/2, y-1/2, z'

loop_
_atom_site_label
_atom_site_type_symbol
_atom_site_fract_x
_atom_site_fract_y
_atom_site_fract_z
_atom_site_U_iso_or_equiv
_atom_site_adp_type
_atom_site_occupancy
_atom_site_symmetry_multiplicity
_atom_site_calc_flag
_atom_site_refinement_flags
_atom_site_disorder_assembly
_atom_site_disorder_group
Sn1 Sn 0.89186(3) 0.00990(3) 0.402671(19) 0.0228(2) Uani 1 1 d . . .
P1 P 0.87694(11) 0.34435(11) 0.34227(7) 0.0195(3) Uani 1 1 d . . .
P2 P 0.78732(12) 0.27021(11) 0.50358(7) 0.0219(3) Uani 1 1 d . . .
O1 O 0.7784(3) 0.1220(3) 0.48156(18) 0.0293(8) Uani 1 1 d . . .
O2 O 0.9912(3) 0.3956(3) 0.29472(19) 0.0311(8) Uani 1 1 d . . .
C1 C 0.91589(13) 0.34531(14) 0.44601(8) 0.0228(10) Uani 1 1 d . . .
H1 H 0.9292 0.4363 0.4633 0.027 Uiso 1 1 calc R . .
H2 H 0.9956 0.2966 0.4545 0.027 Uiso 1 1 calc R . .
O3 O 0.83630(13) 0.20421(14) 0.31994(8) 0.0270(7) Uani 1 1 d R . .
O4 O 0.83789(13) -0.16007(14) 0.48005(8) 0.0314(8) Uani 1 1 d R . .
N1 N 0.76102(13) 0.53136(14) 0.66090(8) 0.0357(11) Uani 1 1 d R . .
O5 O 0.73593(13) -0.05575(14) 0.33263(8) 0.0265(7) Uani 1 1 d R . .
N2 N 0.94970(13) 0.68551(14) 0.31529(8) 0.0348(10) Uani 1 1 d R . .
O6 O 0.81960(13) 0.28471(14) 0.58942(8) 0.0379(9) Uani 1 1 d R . .

loop_
_atom_site_aniso_label
_atom_site_aniso_U_11
_atom_site_aniso_U_22
_atom_site_aniso_U_33
_atom_site_aniso_U_23
_atom_site_aniso_U_13
_atom_site_aniso_U_12
Sn1 0.0200(3) 0.0178(3) 0.0306(3) -0.00297(12) -0.00147(13) -0.00019(12)
P1 0.0199(6) 0.0157(6) 0.0230(7) 0.0000(5) 0.0026(5) 0.0000(5)
P2 0.0282(7) 0.0163(6) 0.0213(6) 0.0000(5) 0.0018(5) 0.0003(5)
O1 0.039(2) 0.0181(16) 0.0307(18) -0.0005(13) 0.0087(15) -0.0015(14)
O2 0.0291(19) 0.0297(18) 0.0346(19) -0.0004(15) 0.0110(15) -0.0059(15)
C1 0.021(2) 0.022(2) 0.026(3) 0.0003(19) -0.001(2) -0.0028(19)
O3 0.0342(19) 0.0170(16) 0.0299(17) -0.0031(13) 0.0005(15) -0.0041(14)
O4 0.0273(19) 0.0231(17) 0.044(2) 0.0103(15) -0.0091(16) -0.0025(14)
N1 0.038(3) 0.036(2) 0.033(2) 0.0000(19) 0.002(2) -0.002(2)
O5 0.0291(18) 0.0242(18) 0.0262(17) 0.0024(14) -0.0044(15) -0.0096(14)
N2 0.038(3) 0.025(2) 0.042(2) 0.0014(19) 0.008(2) -0.0015(19)
O6 0.054(2) 0.035(2) 0.0257(18) -0.0018(14) -0.0035(17) -0.0034(18)
